data_4076405
loop_
_publ_author_name
'Hua, Carol'
'Vuong, Khuong Q.'
'Bhadbhade, Mohan'
'Messerle, Barbara A.'

_publ_section_title
;
 New Rhodium(I) and Iridium(I) Complexes Containing Mixed
 Pyrazolyl--1,2,3-Triazolyl Ligands As Catalysts for Hydroamination
;
_journal_issue 5
_journal_name_full Organometallics
_journal_page_first 1790
_journal_paper_doi 10.1021/om201171b
_journal_volume 31
_journal_year 2012
_chemical_formula_sum 'C47 H25 B Cl2 F24 N5 O2 Rh'
_chemical_formula_weight 1332.34
_chemical_name_systematic
; 
 ? 
;
_space_group_IT_number 2
_symmetry_cell_setting triclinic
_symmetry_space_group_name_Hall '-P 1'
_symmetry_space_group_name_H-M 'P -1'
_atom_sites_solution_hydrogens geom
_atom_sites_solution_primary direct
_atom_sites_solution_secondary difmap
_audit_creation_method SHELXL-97
_cell_angle_alpha 96.722(2)
_cell_angle_beta 109.539(2)
_cell_angle_gamma 100.642(2)
_cell_formula_units_Z 2
_cell_length_a 12.9385(6)
_cell_length_b 13.4530(7)
_cell_length_c 16.1153(8)
_cell_measurement_reflns_used 9880
_cell_measurement_temperature 151(2)
_cell_measurement_theta_max 30.393
_cell_measurement_theta_min 2.272
_cell_volume 2549.2(2)
_computing_cell_refinement '<i>APEX2 </i>(Bruker, 2007)'
_computing_data_collection '<i>APEX2 </i>(Bruker, 2007)'
_computing_data_reduction '<i>APEX2 </i>(Bruker, 2007)'
_computing_molecular_graphics '<i>SHELXTL-Plus</i> (Sheldrick, 2008)'
_computing_structure_refinement '<i>SHELXL-97</i> (Sheldrick, 2008)'
_computing_structure_solution '<i>SHELXS-97</i> (Sheldrick, 2008)'
_diffrn_ambient_temperature 151(2)
_diffrn_measured_fraction_theta_full 0.996
_diffrn_measured_fraction_theta_max 0.996
_diffrn_measurement_device_type 'Bruker kappa APEXII CCD Diffractometer'
_diffrn_measurement_method '\f scans, and \w scans with \k offsets'
_diffrn_radiation_monochromator graphite
_diffrn_radiation_source 'fine-focus sealed tube'
_diffrn_radiation_type MoK\a
_diffrn_radiation_wavelength 0.71073
_diffrn_reflns_av_R_equivalents 0.0340
_diffrn_reflns_av_sigmaI/netI 0.0258
_diffrn_reflns_limit_h_max 15
_diffrn_reflns_limit_h_min -14
_diffrn_reflns_limit_k_max 15
_diffrn_reflns_limit_k_min -15
_diffrn_reflns_limit_l_max 18
_diffrn_reflns_limit_l_min -19
_diffrn_reflns_number 35976
_diffrn_reflns_theta_full 25.00
_diffrn_reflns_theta_max 25.00
_diffrn_reflns_theta_min 3.34
_exptl_absorpt_coefficient_mu 0.573
_exptl_absorpt_correction_T_max 0.9318
_exptl_absorpt_correction_T_min 0.8930
_exptl_absorpt_correction_type multi-scan
_exptl_absorpt_process_details 'SADABS (Bruker, 2001)'
_exptl_crystal_colour Red
_exptl_crystal_density_diffrn 1.736
_exptl_crystal_density_method 'not measured'
_exptl_crystal_description Blocks
_exptl_crystal_F_000 1316
_exptl_crystal_size_max 0.20
_exptl_crystal_size_mid 0.18
_exptl_crystal_size_min 0.12
_refine_diff_density_max 0.926
_refine_diff_density_min -0.957
_refine_diff_density_rms 0.070
_refine_ls_extinction_method none
_refine_ls_goodness_of_fit_ref 1.091
_refine_ls_hydrogen_treatment constr
_refine_ls_matrix_type full
_refine_ls_number_parameters 985
_refine_ls_number_reflns 8932
_refine_ls_number_restraints 953
_refine_ls_restrained_S_all 1.167
_refine_ls_R_factor_all 0.0417
_refine_ls_R_factor_gt 0.0379
_refine_ls_shift/su_max 0.002
_refine_ls_shift/su_mean 0.000
_refine_ls_structure_factor_coef Fsqd
_refine_ls_weighting_details 'calc w=1/[\s^2^(Fo^2^)+(0.1000P)^2^+0.8569P] where P=(Fo^2^+2Fc^2^)/3'
_refine_ls_weighting_scheme calc
_refine_ls_wR_factor_gt 0.1248
_refine_ls_wR_factor_ref 0.1313
_reflns_number_gt 8203
_reflns_number_total 8932
_reflns_threshold_expression >2sigma(I)
_cod_data_source_file om201171b_si_002.cif
_cod_data_source_block carol10
_cod_depositor_comments
;
The following automatic conversions were performed:

'_symmetry_cell_setting' value 'Triclinic' changed to 'triclinic'
according to /home/saulius/struct/CIF-dictionaries/cif_core.dic
dictionary named 'cif_core.dic' version 2.4.1 from
2010-06-29.

'_exptl_absorpt_correction_type' value 'Multi-scan'
changed to 'multi-scan' according to
/home/saulius/struct/CIF-dictionaries/cif_core.dic dictionary named
'cif_core.dic' version 2.4.1 from 2010-06-29.

Automatic conversion script
Id: cif_fix_values 1715 2011-07-08 13:25:40Z adriana 
;
_cod_original_sg_symbol_H-M P-1
_cod_database_code 4076405

loop_
_symmetry_equiv_pos_as_xyz
'x, y, z'
'-x, -y, -z'

loop_
_atom_site_label
_atom_site_type_symbol
_atom_site_fract_x
_atom_site_fract_y
_atom_site_fract_z
_atom_site_U_iso_or_equiv
_atom_site_adp_type
_atom_site_occupancy
_atom_site_symmetry_multiplicity
_atom_site_calc_flag
_atom_site_refinement_flags
_atom_site_disorder_assembly
_atom_site_disorder_group
Rh1 Rh 0.970497(16) 0.508303(15) 0.600620(13) 0.02471(11) Uani 1 1 d . . .
C1B C 1.0731(3) 0.4555(2) 0.6845(2) 0.0363(7) Uani 1 1 d . . .
O1B O 1.1340(2) 0.4224(2) 0.73627(19) 0.0568(7) Uani 1 1 d . . .
C2B C 0.8800(3) 0.3745(2) 0.55665(19) 0.0294(6) Uani 1 1 d . . .
O2B O 0.8289(2) 0.29202(17) 0.53113(16) 0.0411(5) Uani 1 1 d . . .
N2 N 1.0757(2) 0.65537(19) 0.64609(16) 0.0272(5) Uani 1 1 d . . .
N1 N 1.0404(2) 0.74461(18) 0.63968(16) 0.0294(5) Uani 1 1 d . . .
C4' C 0.8466(2) 0.6731(2) 0.53436(19) 0.0271(6) Uani 1 1 d . . .
N3' N 0.85344(19) 0.57333(18) 0.51719(15) 0.0246(5) Uani 1 1 d . . .
C3 C 1.1887(2) 0.6843(2) 0.67492(19) 0.0327(6) Uani 1 1 d . . .
H3 H 1.2372 0.6383 0.6852 0.039 Uiso 1 1 calc R . .
C4 C 1.2250(3) 0.7899(3) 0.6877(2) 0.0365(7) Uani 1 1 d . . .
H4 H 1.3008 0.8293 0.7083 0.044 Uiso 1 1 calc R . .
C5 C 1.1286(3) 0.8262(2) 0.66437(19) 0.0335(7) Uani 1 1 d . . .
H5 H 1.1252 0.8963 0.6655 0.040 Uiso 1 1 calc R . .
C1A C 0.9218(2) 0.7445(2) 0.6207(2) 0.0320(6) Uani 1 1 d . . .
H12A H 0.9116 0.8152 0.6172 0.038 Uiso 1 1 calc R . .
H11A H 0.8999 0.7230 0.6704 0.038 Uiso 1 1 calc R . .
C5' C 0.7611(2) 0.6865(2) 0.4629(2) 0.0301(6) Uani 1 1 d . . .
H5' H 0.7353 0.7476 0.4546 0.036 Uiso 1 1 calc R . .
N1' N 0.72098(19) 0.59479(19) 0.40662(16) 0.0268(5) Uani 1 1 d . . .
N2' N 0.77683(19) 0.52512(18) 0.43860(15) 0.0263(5) Uani 1 1 d . . .
C2A C 0.6307(2) 0.5659(2) 0.32019(19) 0.0309(6) Uani 1 1 d . . .
C3A C 0.6142(3) 0.6387(3) 0.2661(2) 0.0478(9) Uani 1 1 d . . .
H3A H 0.6618 0.7063 0.2854 0.057 Uiso 1 1 calc R . .
C4A C 0.5276(3) 0.6113(4) 0.1839(3) 0.0620(11) Uani 1 1 d . . .
H4A H 0.5152 0.6602 0.1459 0.074 Uiso 1 1 calc R . .
C5A C 0.4591(3) 0.5141(4) 0.1565(3) 0.0605(11) Uani 1 1 d . . .
H5A H 0.3993 0.4961 0.0996 0.073 Uiso 1 1 calc R . .
C6A C 0.4757(3) 0.4415(3) 0.2105(3) 0.0535(10) Uani 1 1 d . . .
H6A H 0.4281 0.3739 0.1906 0.064 Uiso 1 1 calc R . .
C7A C 0.5623(3) 0.4680(3) 0.2941(2) 0.0378(7) Uani 1 1 d . . .
H7A H 0.5741 0.4193 0.3325 0.045 Uiso 1 1 calc R . .
B1C B 0.7979(2) 0.2023(2) 0.80118(19) 0.0203(6) Uani 1 1 d . . .
C11C C 0.6956(2) 0.1025(2) 0.74029(17) 0.0204(5) Uani 1 1 d . . .
C12C C 0.5824(2) 0.1072(2) 0.7023(2) 0.0275(6) Uani 1 1 d . . .
H12C H 0.5633 0.1714 0.7116 0.033 Uiso 1 1 calc R . .
C13C C 0.4974(2) 0.0210(2) 0.6514(2) 0.0332(7) Uani 1 1 d . A .
C14C C 0.5188(2) -0.0748(2) 0.6390(2) 0.0317(6) Uani 1 1 d . . .
H14C H 0.4605 -0.1334 0.6035 0.038 Uiso 1 1 calc R . .
C15C C 0.6295(2) -0.0827(2) 0.68061(19) 0.0267(6) Uani 1 1 d . . .
C16C C 0.7150(2) 0.0036(2) 0.72785(17) 0.0220(5) Uani 1 1 d . . .
H16C H 0.7900 -0.0044 0.7530 0.026 Uiso 1 1 calc R . .
C17C C 0.3802(3) 0.0340(3) 0.6083(3) 0.0585(10) Uani 1 1 d DU . .
C18C C 0.6565(3) -0.1857(2) 0.6709(2) 0.0413(8) Uani 1 1 d . . .
F1C F 0.3760(9) 0.1185(6) 0.5745(6) 0.064(3) Uani 0.50 1 d PDU A 1
F2C F 0.3137(8) -0.0459(6) 0.5448(7) 0.087(3) Uani 0.50 1 d PDU A 1
F3C F 0.3292(6) 0.0399(8) 0.6713(5) 0.084(2) Uani 0.50 1 d PDU A 1
F1B F 0.3739(18) 0.0885(13) 0.5437(11) 0.069(4) Uani 0.25 1 d PDU A 2
F2B F 0.2994(15) -0.0505(10) 0.5773(13) 0.059(4) Uani 0.25 1 d PDU A 2
F3B F 0.3504(11) 0.0943(12) 0.6692(9) 0.079(3) Uani 0.25 1 d PDU A 2
F1A F 0.3676(15) 0.1286(10) 0.6156(13) 0.068(4) Uani 0.25 1 d PDU A 3
F2A F 0.3027(12) -0.0249(13) 0.6220(14) 0.076(4) Uani 0.25 1 d PDU A 3
F3A F 0.3496(11) 0.0061(15) 0.5137(7) 0.087(3) Uani 0.25 1 d PDU A 3
F4C F 0.5712(2) -0.26323(16) 0.6574(2) 0.0825(9) Uani 1 1 d . . .
F5C F 0.6923(3) -0.2024(2) 0.6040(2) 0.0950(10) Uani 1 1 d . . .
F6C F 0.7398(2) -0.19651(18) 0.7405(2) 0.0898(10) Uani 1 1 d . . .
C21C C 0.9181(2) 0.19107(19) 0.79388(18) 0.0215(5) Uani 1 1 d . . .
C22C C 0.9243(2) 0.1532(2) 0.71109(19) 0.0238(6) Uani 1 1 d . . .
H22C H 0.8565 0.1308 0.6598 0.029 Uiso 1 1 calc R . .
C23C C 1.0256(2) 0.1475(2) 0.7015(2) 0.0286(6) Uani 1 1 d . B .
C24C C 1.1267(2) 0.1800(2) 0.7742(2) 0.0340(7) Uani 1 1 d . . .
H24C H 1.1960 0.1746 0.7681 0.041 Uiso 1 1 calc R . .
C25C C 1.1235(2) 0.2206(2) 0.8557(2) 0.0331(7) Uani 1 1 d . C .
C26C C 1.0219(2) 0.2257(2) 0.86577(19) 0.0265(6) Uani 1 1 d . . .
H26C H 1.0229 0.2534 0.9231 0.032 Uiso 1 1 calc R . .
C27C C 1.0241(3) 0.1032(3) 0.6115(2) 0.0397(7) Uani 1 1 d DU . .
C28C C 1.2322(3) 0.2601(3) 0.9349(3) 0.0524(8) Uani 1 1 d DU . .
F7C F 1.015(2) 0.1760(13) 0.5646(12) 0.074(4) Uani 0.34(2) 1 d PDU B 1
F8C F 0.9394(13) 0.0249(16) 0.5664(14) 0.081(5) Uani 0.34(2) 1 d PDU B 1
F9C F 1.1144(11) 0.0730(15) 0.6065(12) 0.064(4) Uani 0.34(2) 1 d PDU B 1
F7B F 0.9731(9) 0.1455(8) 0.5441(5) 0.066(2) Uani 0.66(2) 1 d PDU B 2
F8B F 0.9733(9) 0.0039(4) 0.5876(6) 0.070(2) Uani 0.66(2) 1 d PDU B 2
F9B F 1.1282(5) 0.1103(10) 0.6129(7) 0.080(2) Uani 0.66(2) 1 d PDU B 2
F10A F 1.3079(12) 0.2018(10) 0.9307(11) 0.061(2) Uani 0.30 1 d PDU C .
F11A F 1.2249(11) 0.2607(8) 1.0125(7) 0.062(2) Uani 0.30 1 d PDU C .
F12A F 1.2855(10) 0.3543(8) 0.9306(8) 0.064(2) Uani 0.30 1 d PDU C .
F10B F 1.3246(8) 0.2877(10) 0.9237(8) 0.071(2) Uani 0.25 1 d PDU C 2
F11B F 1.2455(15) 0.2028(12) 0.9996(11) 0.063(3) Uani 0.25 1 d PDU C 2
F12B F 1.2275(9) 0.3532(8) 0.9897(8) 0.064(2) Uani 0.25 1 d PDU C 2
F10C F 1.3195(7) 0.2291(6) 0.9172(7) 0.0527(19) Uani 0.45 1 d PDU C 3
F11C F 1.2234(8) 0.2190(6) 1.0060(6) 0.0473(17) Uani 0.45 1 d PDU C 3
F12C F 1.2576(6) 0.3596(5) 0.9578(6) 0.070(2) Uani 0.45 1 d PDU C 3
C31C C 0.7984(2) 0.20625(19) 0.90335(17) 0.0207(5) Uani 1 1 d . . .
C32C C 0.8478(2) 0.1402(2) 0.95805(18) 0.0242(6) Uani 1 1 d . . .
H32C H 0.8860 0.0957 0.9364 0.029 Uiso 1 1 calc R . .
C33C C 0.8423(2) 0.1382(2) 1.04215(18) 0.0257(6) Uani 1 1 d . D .
C34C C 0.7865(2) 0.2009(2) 1.07610(18) 0.0261(6) Uani 1 1 d . . .
H34C H 0.7824 0.1991 1.1337 0.031 Uiso 1 1 calc R . .
C35C C 0.7368(2) 0.2663(2) 1.02383(18) 0.0264(6) Uani 1 1 d . E .
C36C C 0.7424(2) 0.2684(2) 0.93927(18) 0.0235(5) Uani 1 1 d . . .
H36C H 0.7069 0.3137 0.9048 0.028 Uiso 1 1 calc R . .
C37C C 0.8982(3) 0.0691(2) 1.0993(2) 0.0374(7) Uani 1 1 d DU . .
C38C C 0.6785(3) 0.3381(3) 1.0589(2) 0.0385(7) Uani 1 1 d DU . .
F13C F 0.9371(4) 0.0044(3) 1.0605(2) 0.0702(12) Uani 0.829(5) 1 d PDU D 1
F14C F 0.8251(3) 0.0127(2) 1.1298(3) 0.0638(10) Uani 0.829(5) 1 d PDU D 1
F15C F 0.9783(3) 0.1216(2) 1.1757(2) 0.0715(12) Uani 0.829(5) 1 d PDU D 1
F13B F 0.8698(16) -0.0256(9) 1.0534(11) 0.077(5) Uani 0.171(5) 1 d PDU D 2
F14B F 0.8923(16) 0.0650(14) 1.1735(8) 0.064(4) Uani 0.171(5) 1 d PDU D 2
F15B F 1.0135(8) 0.0926(11) 1.1156(11) 0.063(4) Uani 0.171(5) 1 d PDU D 2
F16C F 0.6914(3) 0.3433(3) 1.14336(17) 0.0537(9) Uani 0.840(6) 1 d PDU E 1
F17C F 0.7099(4) 0.4341(2) 1.0471(3) 0.0707(12) Uani 0.840(6) 1 d PDU E 1
F18C F 0.5652(2) 0.3122(4) 1.0121(2) 0.0622(10) Uani 0.840(6) 1 d PDU E 1
F16B F 0.6433(16) 0.2933(13) 1.1188(11) 0.057(4) Uani 0.160(6) 1 d PDU E 2
F17B F 0.6053(15) 0.3666(13) 1.0054(8) 0.054(4) Uani 0.160(6) 1 d PDU E 2
F18B F 0.7588(11) 0.4198(11) 1.1143(12) 0.074(5) Uani 0.160(6) 1 d PDU E 2
C41C C 0.7807(2) 0.3115(2) 0.76855(17) 0.0196(5) Uani 1 1 d . . .
C42C C 0.8497(2) 0.4045(2) 0.82525(18) 0.0239(5) Uani 1 1 d . . .
H42C H 0.9030 0.4023 0.8819 0.029 Uiso 1 1 calc R . .
C43C C 0.8425(2) 0.4990(2) 0.80143(19) 0.0280(6) Uani 1 1 d . F .
C44C C 0.7638(2) 0.5068(2) 0.72011(19) 0.0275(6) Uani 1 1 d . . .
H44C H 0.7566 0.5719 0.7048 0.033 Uiso 1 1 calc R . .
C45C C 0.6968(2) 0.4160(2) 0.66270(18) 0.0258(6) Uani 1 1 d . . .
C46C C 0.7068(2) 0.3208(2) 0.68592(18) 0.0231(5) Uani 1 1 d . . .
H46C H 0.6614 0.2599 0.6437 0.028 Uiso 1 1 calc R . .
C47C C 0.9228(3) 0.5962(3) 0.8617(2) 0.0501(9) Uani 1 1 d DU . .
C48C C 0.6118(2) 0.4192(3) 0.5747(2) 0.0366(7) Uani 1 1 d . . .
F19C F 0.9763(8) 0.5899(9) 0.9433(6) 0.057(2) Uani 0.50 1 d PDU F 1
F20C F 0.8735(8) 0.6747(6) 0.8624(6) 0.070(3) Uani 0.50 1 d PDU F 1
F21C F 1.0045(6) 0.6279(7) 0.8275(5) 0.070(2) Uani 0.50 1 d PDU F 1
F19B F 1.0070(15) 0.5807(18) 0.9282(12) 0.066(5) Uani 0.25 1 d PDU F 2
F20B F 0.8649(13) 0.6516(12) 0.8963(11) 0.086(4) Uani 0.25 1 d PDU F 2
F21B F 0.9681(15) 0.6586(11) 0.8170(10) 0.071(4) Uani 0.25 1 d PDU F 2
F19A F 1.0295(8) 0.5923(10) 0.8684(11) 0.079(3) Uani 0.25 1 d PDU F 3
F20A F 0.9210(14) 0.5943(12) 0.9445(8) 0.076(4) Uani 0.25 1 d PDU F 3
F21A F 0.9059(16) 0.6821(11) 0.8386(12) 0.074(5) Uani 0.25 1 d PDU F 3
F22C F 0.50604(14) 0.37365(16) 0.56617(13) 0.0428(5) Uani 1 1 d . . .
F23C F 0.6130(2) 0.51389(18) 0.55881(18) 0.0750(8) Uani 1 1 d . . .
F24C F 0.62762(17) 0.3690(2) 0.50512(13) 0.0605(6) Uani 1 1 d . . .
C1D C 0.5638(5) 0.9811(7) 0.8958(4) 0.141(4) Uani 1 1 d . . .
H1D1 H 0.6099 1.0097 0.8620 0.169 Uiso 1 1 calc R . .
H1D2 H 0.6121 0.9976 0.9603 0.169 Uiso 1 1 calc R . .
Cl1D Cl 0.52070(17) 0.85493(19) 0.86214(14) 0.1297(7) Uani 1 1 d . . .
Cl2D Cl 0.4479(3) 1.0397(2) 0.87919(18) 0.1558(10) Uani 1 1 d . . .

loop_
_atom_site_aniso_label
_atom_site_aniso_U_11
_atom_site_aniso_U_22
_atom_site_aniso_U_33
_atom_site_aniso_U_23
_atom_site_aniso_U_13
_atom_site_aniso_U_12
Rh1 0.02695(16) 0.02694(16) 0.02367(16) 0.00917(10) 0.00929(11) 0.01186(10)
C1B 0.0385(17) 0.0366(17) 0.0382(18) 0.0154(14) 0.0142(14) 0.0142(14)
O1B 0.0525(15) 0.0536(16) 0.0578(17) 0.0299(14) 0.0022(13) 0.0191(13)
C2B 0.0341(15) 0.0359(17) 0.0265(15) 0.0136(13) 0.0137(12) 0.0181(13)
O2B 0.0510(14) 0.0294(12) 0.0428(13) 0.0090(10) 0.0166(11) 0.0090(10)
N2 0.0288(12) 0.0316(13) 0.0222(12) 0.0077(10) 0.0072(10) 0.0122(10)
N1 0.0309(13) 0.0283(12) 0.0270(12) 0.0062(10) 0.0068(10) 0.0088(10)
C4' 0.0265(13) 0.0274(14) 0.0317(15) 0.0078(12) 0.0131(12) 0.0104(11)
N3' 0.0252(11) 0.0261(12) 0.0245(12) 0.0067(9) 0.0105(9) 0.0075(9)
C3 0.0297(15) 0.0415(17) 0.0245(14) 0.0022(12) 0.0063(12) 0.0118(13)
C4 0.0306(15) 0.0456(18) 0.0255(15) 0.0020(13) 0.0060(12) 0.0017(13)
C5 0.0377(16) 0.0307(15) 0.0255(15) 0.0042(12) 0.0062(12) 0.0031(12)
C1A 0.0304(15) 0.0270(15) 0.0372(17) 0.0026(12) 0.0103(13) 0.0098(12)
C5' 0.0284(14) 0.0297(15) 0.0352(16) 0.0114(12) 0.0121(12) 0.0102(11)
N1' 0.0232(11) 0.0342(13) 0.0268(12) 0.0130(10) 0.0093(10) 0.0112(10)
N2' 0.0266(11) 0.0313(12) 0.0249(12) 0.0101(10) 0.0102(10) 0.0117(9)
C2A 0.0260(14) 0.0429(17) 0.0255(14) 0.0112(13) 0.0080(12) 0.0117(12)
C3A 0.0390(18) 0.056(2) 0.045(2) 0.0270(17) 0.0080(15) 0.0054(16)
C4A 0.051(2) 0.083(3) 0.046(2) 0.040(2) 0.0026(18) 0.011(2)
C5A 0.046(2) 0.083(3) 0.0350(19) 0.014(2) -0.0062(16) 0.012(2)
C6A 0.043(2) 0.055(2) 0.043(2) 0.0025(17) -0.0043(16) 0.0058(17)
C7A 0.0387(17) 0.0382(17) 0.0336(17) 0.0094(13) 0.0075(13) 0.0115(13)
B1C 0.0210(14) 0.0209(14) 0.0184(14) 0.0048(11) 0.0056(11) 0.0062(11)
C11C 0.0209(12) 0.0236(13) 0.0185(12) 0.0070(10) 0.0086(10) 0.0053(10)
C12C 0.0238(13) 0.0257(14) 0.0364(16) 0.0124(12) 0.0114(12) 0.0088(11)
C13C 0.0221(14) 0.0322(15) 0.0421(18) 0.0188(13) 0.0051(12) 0.0039(11)
C14C 0.0244(14) 0.0299(15) 0.0299(15) 0.0068(12) 0.0012(12) -0.0034(11)
C15C 0.0287(14) 0.0247(14) 0.0270(15) 0.0036(11) 0.0105(12) 0.0075(11)
C16C 0.0201(12) 0.0249(13) 0.0213(13) 0.0054(10) 0.0072(10) 0.0061(10)
C17C 0.0246(16) 0.044(2) 0.094(3) 0.0311(19) 0.0025(17) 0.0024(14)
C18C 0.0391(17) 0.0247(15) 0.051(2) -0.0066(14) 0.0111(15) 0.0047(13)
F1C 0.036(3) 0.040(4) 0.098(6) 0.030(4) -0.005(5) 0.014(3)
F2C 0.029(4) 0.049(3) 0.127(7) 0.020(4) -0.033(4) -0.011(3)
F3C 0.025(3) 0.087(5) 0.145(5) 0.037(5) 0.029(3) 0.018(4)
F1B 0.038(5) 0.052(8) 0.100(8) 0.054(7) -0.005(7) 0.004(7)
F2B 0.015(5) 0.058(6) 0.096(9) 0.038(6) 0.007(7) 0.001(4)
F3B 0.027(5) 0.070(7) 0.134(7) 0.018(7) 0.019(5) 0.020(6)
F1A 0.028(5) 0.046(5) 0.125(9) 0.039(6) 0.009(7) 0.017(4)
F2A 0.024(5) 0.069(7) 0.125(8) 0.048(7) 0.011(7) -0.004(5)
F3A 0.044(5) 0.110(8) 0.081(5) 0.029(6) -0.015(5) 0.019(6)
F4C 0.0573(14) 0.0262(11) 0.153(3) -0.0012(13) 0.0351(16) 0.0023(10)
F5C 0.141(3) 0.0732(18) 0.119(2) 0.0168(17) 0.090(2) 0.0600(18)
F6C 0.0902(19) 0.0361(12) 0.101(2) -0.0012(13) -0.0235(16) 0.0327(12)
C21C 0.0227(13) 0.0182(12) 0.0240(13) 0.0086(10) 0.0069(10) 0.0064(10)
C22C 0.0225(13) 0.0249(13) 0.0276(14) 0.0111(11) 0.0104(11) 0.0078(10)
C23C 0.0286(14) 0.0268(14) 0.0405(17) 0.0170(12) 0.0191(13) 0.0121(11)
C24C 0.0234(14) 0.0329(15) 0.055(2) 0.0232(14) 0.0189(13) 0.0118(12)
C25C 0.0205(14) 0.0304(15) 0.0444(18) 0.0162(13) 0.0053(12) 0.0033(11)
C26C 0.0242(13) 0.0220(13) 0.0287(14) 0.0072(11) 0.0042(11) 0.0037(10)
C27C 0.0446(18) 0.0483(18) 0.0472(19) 0.0218(15) 0.0315(15) 0.0255(15)
C28C 0.0248(14) 0.0565(18) 0.060(2) 0.0137(16) -0.0007(14) 0.0019(13)
F7C 0.138(10) 0.075(6) 0.038(7) 0.034(5) 0.052(7) 0.048(6)
F8C 0.064(6) 0.107(8) 0.061(8) -0.027(7) 0.042(5) -0.013(6)
F9C 0.056(5) 0.088(8) 0.057(5) -0.004(5) 0.015(5) 0.057(5)
F7B 0.100(5) 0.085(4) 0.036(3) 0.021(3) 0.029(3) 0.066(4)
F8B 0.123(5) 0.040(2) 0.062(4) 0.006(2) 0.059(4) 0.013(3)
F9B 0.053(2) 0.114(6) 0.085(4) -0.013(4) 0.049(3) 0.020(3)
F10A 0.021(4) 0.065(4) 0.080(5) 0.015(4) -0.004(3) 0.010(4)
F11A 0.042(3) 0.070(4) 0.053(3) 0.004(4) -0.005(3) 0.006(4)
F12A 0.039(5) 0.044(3) 0.074(5) 0.001(3) -0.007(3) -0.013(3)
F10B 0.027(3) 0.071(4) 0.089(4) 0.006(4) 0.003(3) -0.010(4)
F11B 0.042(5) 0.069(4) 0.057(4) 0.018(4) -0.011(3) 0.014(4)
F12B 0.030(4) 0.056(3) 0.073(5) -0.002(3) -0.005(3) -0.014(3)
F10C 0.013(2) 0.056(4) 0.080(4) 0.025(4) 0.007(2) -0.002(3)
F11C 0.033(3) 0.056(4) 0.042(3) 0.004(3) -0.004(2) 0.022(3)
F12C 0.039(4) 0.047(2) 0.092(5) 0.005(3) -0.001(3) -0.016(2)
C31C 0.0193(12) 0.0200(12) 0.0201(13) 0.0056(10) 0.0045(10) 0.0020(10)
C32C 0.0279(13) 0.0198(13) 0.0253(14) 0.0074(11) 0.0087(11) 0.0067(10)
C33C 0.0312(14) 0.0212(13) 0.0220(14) 0.0076(11) 0.0061(11) 0.0044(11)
C34C 0.0306(14) 0.0256(14) 0.0204(13) 0.0058(11) 0.0086(11) 0.0030(11)
C35C 0.0277(14) 0.0294(14) 0.0219(14) 0.0059(11) 0.0084(11) 0.0071(11)
C36C 0.0242(13) 0.0241(13) 0.0213(13) 0.0067(11) 0.0060(11) 0.0064(10)
C37C 0.0543(19) 0.0322(16) 0.0315(16) 0.0156(13) 0.0155(14) 0.0181(14)
C38C 0.0509(19) 0.0472(18) 0.0293(16) 0.0128(14) 0.0206(14) 0.0258(15)
F13C 0.119(3) 0.084(3) 0.056(2) 0.0439(18) 0.052(2) 0.081(3)
F14C 0.074(2) 0.0573(19) 0.085(2) 0.0557(18) 0.0417(19) 0.0258(16)
F15C 0.084(2) 0.0513(17) 0.0461(18) 0.0161(13) -0.0226(16) 0.0195(15)
F13B 0.102(10) 0.027(5) 0.074(7) 0.016(5) -0.015(8) 0.028(6)
F14B 0.101(9) 0.075(9) 0.044(6) 0.033(6) 0.035(6) 0.059(7)
F15B 0.051(5) 0.060(7) 0.073(8) 0.043(6) -0.001(5) 0.030(5)
F16C 0.081(2) 0.073(2) 0.0207(13) 0.0100(13) 0.0189(14) 0.0500(19)
F17C 0.123(3) 0.0472(16) 0.082(3) 0.0251(15) 0.069(2) 0.0474(17)
F18C 0.0471(16) 0.105(3) 0.0442(15) 0.0147(17) 0.0142(12) 0.0457(17)
F16B 0.083(10) 0.079(10) 0.030(7) 0.011(6) 0.036(7) 0.046(7)
F17B 0.085(9) 0.065(8) 0.033(6) 0.019(6) 0.022(6) 0.063(7)
F18B 0.083(8) 0.056(7) 0.073(9) -0.025(7) 0.025(6) 0.026(6)
C41C 0.0187(12) 0.0221(13) 0.0196(13) 0.0067(10) 0.0075(10) 0.0060(10)
C42C 0.0259(13) 0.0261(14) 0.0189(13) 0.0065(11) 0.0065(11) 0.0065(11)
C43C 0.0330(15) 0.0216(13) 0.0278(14) 0.0046(11) 0.0100(12) 0.0050(11)
C44C 0.0279(14) 0.0248(14) 0.0337(15) 0.0122(12) 0.0125(12) 0.0091(11)
C45C 0.0190(12) 0.0316(15) 0.0289(15) 0.0150(12) 0.0081(11) 0.0065(11)
C46C 0.0193(12) 0.0258(13) 0.0209(13) 0.0055(11) 0.0047(10) 0.0016(10)
C47C 0.068(2) 0.0285(17) 0.0376(18) 0.0035(14) 0.0053(17) 0.0023(16)
C48C 0.0259(15) 0.0444(18) 0.0360(17) 0.0224(15) 0.0039(13) 0.0051(13)
F19C 0.072(6) 0.033(3) 0.031(3) -0.001(3) -0.014(3) -0.001(4)
F20C 0.112(6) 0.014(3) 0.067(6) 0.011(3) 0.010(4) 0.017(3)
F21C 0.069(5) 0.059(6) 0.055(4) 0.005(3) 0.015(4) -0.031(3)
F19B 0.071(8) 0.038(7) 0.046(8) 0.009(6) -0.019(6) -0.014(5)
F20B 0.112(7) 0.047(8) 0.072(9) -0.033(6) 0.011(6) 0.021(6)
F21B 0.093(9) 0.026(6) 0.051(5) 0.015(4) -0.010(6) -0.024(6)
F19A 0.049(5) 0.059(6) 0.080(7) 0.002(6) -0.014(5) -0.024(4)
F20A 0.115(9) 0.035(5) 0.036(5) -0.010(4) -0.005(6) -0.013(8)
F21A 0.104(8) 0.020(5) 0.063(8) 0.012(5) -0.001(7) -0.012(5)
F22C 0.0189(8) 0.0639(13) 0.0425(11) 0.0229(9) 0.0049(7) 0.0066(8)
F23C 0.0569(14) 0.0559(14) 0.0822(17) 0.0492(13) -0.0186(12) 0.0022(11)
F24C 0.0373(11) 0.119(2) 0.0266(10) 0.0270(11) 0.0076(8) 0.0219(12)
C1D 0.074(4) 0.243(10) 0.051(3) -0.001(4) 0.023(3) -0.078(5)
Cl1D 0.1074(13) 0.167(2) 0.1136(14) 0.0728(14) 0.0245(11) 0.0313(13)
Cl2D 0.224(3) 0.1431(18) 0.1415(18) 0.0155(15) 0.124(2) 0.0408(18)

loop_
_atom_type_symbol
_atom_type_description
_atom_type_scat_dispersion_real
_atom_type_scat_dispersion_imag
_atom_type_scat_source
C C 0.0033 0.0016 'International Tables Vol C Tables 4.2.6.8 and 6.1.1.4'
H H 0.0000 0.0000 'International Tables Vol C Tables 4.2.6.8 and 6.1.1.4'
B B 0.0013 0.0007 'International Tables Vol C Tables 4.2.6.8 and 6.1.1.4'
N N 0.0061 0.0033 'International Tables Vol C Tables 4.2.6.8 and 6.1.1.4'
O O 0.0106 0.0060 'International Tables Vol C Tables 4.2.6.8 and 6.1.1.4'
F F 0.0171 0.0103 'International Tables Vol C Tables 4.2.6.8 and 6.1.1.4'
Cl Cl 0.1484 0.1585 'International Tables Vol C Tables 4.2.6.8 and 6.1.1.4'
Rh Rh -1.1178 0.9187 'International Tables Vol C Tables 4.2.6.8 and 6.1.1.4'

loop_
_geom_angle_atom_site_label_1
_geom_angle_atom_site_label_2
_geom_angle_atom_site_label_3
_geom_angle
C1B Rh1 C2B 87.95(13)
C1B Rh1 N3' 174.74(11)
C2B Rh1 N3' 93.83(11)
C1B Rh1 N2 91.61(12)
C2B Rh1 N2 177.32(10)
N3' Rh1 N2 86.83(9)
O1B C1B Rh1 178.6(3)
O2B C2B Rh1 177.3(3)
C3 N2 N1 105.2(2)
C3 N2 Rh1 129.2(2)
N1 N2 Rh1 124.99(18)
C5 N1 N2 110.9(2)
C5 N1 C1A 127.9(3)
N2 N1 C1A 120.6(2)
C5' C4' N3' 107.0(3)
C5' C4' C1A 131.6(3)
N3' C4' C1A 121.4(2)
N2' N3' C4' 110.3(2)
N2' N3' Rh1 124.83(18)
C4' N3' Rh1 124.83(19)
N2 C3 C4 110.9(3)
N2 C3 H3 124.6
C4 C3 H3 124.6
C5 C4 C3 105.6(3)
C5 C4 H4 127.2
C3 C4 H4 127.2
N1 C5 C4 107.4(3)
N1 C5 H5 126.3
C4 C5 H5 126.3
N1 C1A C4' 111.4(2)
N1 C1A H12A 109.3
C4' C1A H12A 109.3
N1 C1A H11A 109.3
C4' C1A H11A 109.3
H12A C1A H11A 108.0
N1' C5' C4' 105.2(3)
N1' C5' H5' 127.4
C4' C5' H5' 127.4
N2' N1' C5' 112.1(2)
N2' N1' C2A 119.3(2)
C5' N1' C2A 128.6(2)
N3' N2' N1' 105.5(2)
C7A C2A C3A 121.8(3)
C7A C2A N1' 119.5(3)
C3A C2A N1' 118.8(3)
C4A C3A C2A 118.7(4)
C4A C3A H3A 120.6
C2A C3A H3A 120.6
C5A C4A C3A 120.4(4)
C5A C4A H4A 119.8
C3A C4A H4A 119.8
C4A C5A C6A 120.8(3)
C4A C5A H5A 119.6
C6A C5A H5A 119.6
C5A C6A C7A 119.7(4)
C5A C6A H6A 120.2
C7A C6A H6A 120.2
C2A C7A C6A 118.6(3)
C2A C7A H7A 120.7
C6A C7A H7A 120.7
C21C B1C C11C 111.3(2)
C21C B1C C31C 112.7(2)
C11C B1C C31C 104.8(2)
C21C B1C C41C 104.2(2)
C11C B1C C41C 113.6(2)
C31C B1C C41C 110.5(2)
C12C C11C C16C 115.0(2)
C12C C11C B1C 123.4(2)
C16C C11C B1C 121.4(2)
C13C C12C C11C 122.1(3)
C13C C12C H12C 118.9
C11C C12C H12C 118.9
C14C C13C C12C 121.7(3)
C14C C13C C17C 119.6(3)
C12C C13C C17C 118.7(3)
C13C C14C C15C 117.3(3)
C13C C14C H14C 121.3
C15C C14C H14C 121.3
C16C C15C C14C 121.0(3)
C16C C15C C18C 119.6(3)
C14C C15C C18C 119.3(3)
C15C C16C C11C 122.7(2)
C15C C16C H16C 118.7
C11C C16C H16C 118.7
F2A C17C F1A 110.6(10)
F2A C17C F2B 33.7(9)
F1A C17C F2B 126.5(12)
F2A C17C F1C 128.2(9)
F1A C17C F1C 31.3(7)
F2B C17C F1C 123.8(11)
F2A C17C F2C 60.6(9)
F1A C17C F2C 126.5(9)
F2B C17C F2C 27.1(8)
F1C C17C F2C 108.5(6)
F2A C17C F1B 129.5(12)
F1A C17C F1B 56.7(10)
F2B C17C F1B 109.3(10)
F1C C17C F1B 25.8(8)
F2C C17C F1B 87.5(9)
F2A C17C F3C 45.4(8)
F1A C17C F3C 76.8(8)
F2B C17C F3C 78.8(8)
F1C C17C F3C 106.5(6)
F2C C17C F3C 104.9(6)
F1B C17C F3C 128.0(10)
F2A C17C F3B 74.1(10)
F1A C17C F3B 47.4(8)
F2B C17C F3B 105.1(9)
F1C C17C F3B 78.5(8)
F2C C17C F3B 127.3(8)
F1B C17C F3B 103.2(9)
F3C C17C F3B 30.9(6)
F2A C17C F3A 102.3(9)
F1A C17C F3A 100.7(9)
F2B C17C F3A 70.4(8)
F1C C17C F3A 71.9(8)
F2C C17C F3A 44.1(7)
F1B C17C F3A 46.8(8)
F3C C17C F3A 139.4(6)
F3B C17C F3A 138.6(8)
F2A C17C C13C 116.9(8)
F1A C17C C13C 116.5(8)
F2B C17C C13C 116.4(10)
F1C C17C C13C 113.7(5)
F2C C17C C13C 112.9(6)
F1B C17C C13C 111.1(10)
F3C C17C C13C 109.8(4)
F3B C17C C13C 110.7(6)
F3A C17C C13C 107.4(6)
F4C C18C F6C 106.1(3)
F4C C18C F5C 106.9(3)
F6C C18C F5C 103.1(3)
F4C C18C C15C 113.9(3)
F6C C18C C15C 113.8(3)
F5C C18C C15C 112.2(3)
C26C C21C C22C 115.4(2)
C26C C21C B1C 123.6(2)
C22C C21C B1C 120.8(2)
C23C C22C C21C 122.4(3)
C23C C22C H22C 118.8
C21C C22C H22C 118.8
C22C C23C C24C 120.9(3)
C22C C23C C27C 118.9(3)
C24C C23C C27C 120.2(3)
C25C C24C C23C 117.9(3)
C25C C24C H24C 121.0
C23C C24C H24C 121.0
C24C C25C C26C 121.3(3)
C24C C25C C28C 119.1(3)
C26C C25C C28C 119.6(3)
C25C C26C C21C 122.0(3)
C25C C26C H26C 119.0
C21C C26C H26C 119.0
F7C C27C F8C 106.9(8)
F7C C27C F7B 25.6(9)
F8C C27C F7B 81.4(10)
F7C C27C F8B 129.8(9)
F8C C27C F8B 26.3(10)
F7B C27C F8B 105.6(5)
F7C C27C F9B 89.1(10)
F8C C27C F9B 123.9(8)
F7B C27C F9B 106.0(6)
F8B C27C F9B 106.2(5)
F7C C27C F9C 104.3(9)
F8C C27C F9C 104.6(8)
F7B C27C F9C 114.4(9)
F8B C27C F9C 85.2(8)
F9B C27C F9C 21.1(8)
F7C C27C C23C 106.7(8)
F8C C27C C23C 114.7(8)
F7B C27C C23C 116.3(4)
F8B C27C C23C 111.2(5)
F9B C27C C23C 110.9(5)
F9C C27C C23C 118.7(8)
F10B C28C F11A 123.3(9)
F10B C28C F12C 76.2(7)
F11A C28C F12C 85.1(6)
F10B C28C F12A 50.6(7)
F11A C28C F12A 110.2(7)
F12C C28C F12A 28.9(6)
F10B C28C F11B 109.8(9)
F11A C28C F11B 39.5(9)
F12C C28C F11B 119.1(9)
F12A C28C F11B 134.2(10)
F10B C28C F11C 123.4(8)
F11A C28C F11C 24.0(5)
F12C C28C F11C 108.5(6)
F12A C28C F11C 131.1(7)
F11B C28C F11C 17.9(7)
F10B C28C F10A 52.0(8)
F11A C28C F10A 106.3(8)
F12C C28C F10A 124.8(7)
F12A C28C F10A 102.5(7)
F11B C28C F10A 70.6(9)
F11C C28C F10A 88.5(7)
F10B C28C F10C 33.6(6)
F11A C28C F10C 120.5(8)
F12C C28C F10C 109.4(5)
F12A C28C F10C 84.1(6)
F11B C28C F10C 88.8(7)
F11C C28C F10C 106.3(5)
F10A C28C F10C 19.8(6)
F10B C28C F12B 102.7(7)
F11A C28C F12B 57.6(7)
F12C C28C F12B 30.4(5)
F12A C28C F12B 59.2(7)
F11B C28C F12B 95.9(8)
F11C C28C F12B 81.5(6)
F10A C28C F12B 139.4(9)
F10C C28C F12B 132.4(6)
F10B C28C C25C 120.6(6)
F11A C28C C25C 116.0(7)
F12C C28C C25C 112.0(5)
F12A C28C C25C 110.6(6)
F11B C28C C25C 114.2(9)
F11C C28C C25C 109.6(5)
F10A C28C C25C 110.4(7)
F10C C28C C25C 110.8(5)
F12B C28C C25C 110.0(5)
F10B F10A C28C 59.0(6)
F10B F10A F11B 101.8(10)
C28C F10A F11B 54.0(6)
F11C F11A F11B 20.5(19)
F11C F11A C28C 85.5(17)
F11B F11A C28C 74.4(11)
F11C F11A F12B 154(2)
F11B F11A F12B 139.7(14)
C28C F11A F12B 68.2(7)
F11C F11A F12C 132.1(19)
F11B F11A F12C 116.1(12)
C28C F11A F12C 47.7(5)
F12B F11A F12C 23.6(5)
F12C F12A F10B 123.0(17)
F12C F12A C28C 71.2(12)
F10B F12A C28C 60.8(6)
F12C F12A F12B 7.1(11)
F10B F12A F12B 116.0(11)
C28C F12A F12B 64.7(6)
F12A F10B F10A 137.3(11)
F12A F10B C28C 68.6(7)
F10A F10B C28C 69.0(8)
F11A F11B C28C 66.2(9)
F11A F11B F10A 116.4(12)
C28C F11B F10A 55.4(7)
F11A F12B F12A 104.4(9)
F11A F12B C28C 54.2(5)
F12A F12B C28C 56.0(5)
F11A F11C C28C 70.5(16)
F12A F12C C28C 80.0(13)
F12A F12C F11A 120.8(15)
C28C F12C F11A 47.2(5)
C36C C31C C32C 115.5(2)
C36C C31C B1C 122.6(2)
C32C C31C B1C 121.7(2)
C33C C32C C31C 122.2(3)
C33C C32C H32C 118.9
C31C C32C H32C 118.9
C34C C33C C32C 121.0(3)
C34C C33C C37C 118.3(2)
C32C C33C C37C 120.7(3)
C33C C34C C35C 118.1(3)
C33C C34C H34C 120.9
C35C C34C H34C 120.9
C34C C35C C36C 120.9(3)
C34C C35C C38C 120.1(3)
C36C C35C C38C 119.0(2)
C35C C36C C31C 122.2(2)
C35C C36C H36C 118.9
C31C C36C H36C 118.9
F14B C37C F13C 122.3(7)
F14B C37C F13B 108.1(10)
F13C C37C F13B 38.3(8)
F14B C37C F15C 56.5(10)
F13C C37C F15C 109.8(3)
F13B C37C F15C 135.6(8)
F14B C37C F14C 44.9(9)
F13C C37C F14C 106.3(3)
F13B C37C F14C 73.4(9)
F15C C37C F14C 101.2(3)
F14B C37C F15B 104.5(9)
F13C C37C F15B 62.0(7)
F13B C37C F15B 99.6(9)
F15C C37C F15B 54.8(7)
F14C C37C F15B 138.3(5)
F14B C37C C33C 121.5(7)
F13C C37C C33C 115.5(3)
F13B C37C C33C 110.7(7)
F15C C37C C33C 112.2(3)
F14C C37C C33C 110.7(3)
F15B C37C C33C 110.1(5)
F17B C38C F16C 124.0(8)
F17B C38C F17C 65.6(9)
F16C C38C F17C 107.5(3)
F17B C38C F18B 110.3(9)
F16C C38C F18B 66.1(8)
F17C C38C F18B 49.2(9)
F17B C38C F16B 112.9(10)
F16C C38C F16B 34.3(7)
F17C C38C F16B 136.7(8)
F18B C38C F16B 100.3(8)
F17B C38C F18C 38.4(9)
F16C C38C F18C 106.2(3)
F17C C38C F18C 103.1(3)
F18B C38C F18C 139.0(7)
F16B C38C F18C 80.6(8)
F17B C38C C35C 118.2(7)
F16C C38C C35C 115.5(3)
F17C C38C C35C 112.0(3)
F18B C38C C35C 107.4(7)
F16B C38C C35C 106.1(7)
F18C C38C C35C 111.6(3)
C46C C41C C42C 115.5(2)
C46C C41C B1C 125.6(2)
C42C C41C B1C 118.8(2)
C43C C42C C41C 122.2(2)
C43C C42C H42C 118.9
C41C C42C H42C 118.9
C42C C43C C44C 121.3(3)
C42C C43C C47C 120.4(3)
C44C C43C C47C 118.3(3)
C45C C44C C43C 117.3(3)
C45C C44C H44C 121.3
C43C C44C H44C 121.3
C44C C45C C46C 121.1(2)
C44C C45C C48C 119.9(3)
C46C C45C C48C 119.0(3)
C41C C46C C45C 122.5(2)
C41C C46C H46C 118.8
C45C C46C H46C 118.8
F19C C47C F21A 122.4(10)
F19C C47C F19B 24.6(10)
F21A C47C F19B 128.6(14)
F19C C47C F20C 108.5(6)
F21A C47C F20C 29.0(8)
F19B C47C F20C 126.6(11)
F19C C47C F21B 122.9(10)
F21A C47C F21B 47.5(9)
F19B C47C F21B 107.3(10)
F20C C47C F21B 76.4(8)
F19C C47C F20A 32.3(7)
F21A C47C F20A 110.3(10)
F19B C47C F20A 56.7(10)
F20C C47C F20A 86.0(8)
F21B C47C F20A 140.2(10)
F19C C47C F20B 85.5(8)
F21A C47C F20B 58.3(10)
F19B C47C F20B 108.6(10)
F20C C47C F20B 29.8(7)
F21B C47C F20B 104.7(9)
F20A C47C F20B 57.8(10)
F19C C47C F19A 73.2(7)
F21A C47C F19A 107.9(9)
F19B C47C F19A 49.2(10)
F20C C47C F19A 131.8(7)
F21B C47C F19A 65.0(9)
F20A C47C F19A 105.4(8)
F20B C47C F19A 142.2(9)
F19C C47C F21C 105.7(6)
F21A C47C F21C 75.6(8)
F19B C47C F21C 84.2(10)
F20C C47C F21C 104.0(5)
F21B C47C F21C 28.8(7)
F20A C47C F21C 135.1(8)
F20B C47C F21C 129.8(8)
F19A C47C F21C 37.1(6)
F19C C47C C43C 116.4(6)
F21A C47C C43C 117.0(9)
F19B C47C C43C 114.2(11)
F20C C47C C43C 112.4(5)
F21B C47C C43C 112.7(7)
F20A C47C C43C 107.0(7)
F20B C47C C43C 108.8(7)
F19A C47C C43C 108.6(6)
F21C C47C C43C 109.0(4)
F23C C48C F24C 104.6(3)
F23C C48C F22C 108.2(3)
F24C C48C F22C 104.6(3)
F23C C48C C45C 113.5(3)
F24C C48C C45C 113.0(3)
F22C C48C C45C 112.3(2)
Cl1D C1D Cl2D 111.4(3)
Cl1D C1D H1D1 109.3
Cl2D C1D H1D1 109.3
Cl1D C1D H1D2 109.3
Cl2D C1D H1D2 109.3
H1D1 C1D H1D2 108.0

loop_
_geom_bond_atom_site_label_1
_geom_bond_atom_site_label_2
_geom_bond_distance
Rh1 C1B 1.862(3)
Rh1 C2B 1.866(3)
Rh1 N3' 2.066(2)
Rh1 N2 2.074(2)
C1B O1B 1.136(4)
C2B O2B 1.131(4)
N2 C3 1.340(4)
N2 N1 1.364(3)
N1 C5 1.341(4)
N1 C1A 1.461(4)
C4' C5' 1.361(4)
C4' N3' 1.364(4)
C4' C1A 1.497(4)
N3' N2' 1.318(3)
C3 C4 1.379(5)
C3 H3 0.9500
C4 C5 1.374(5)
C4 H4 0.9500
C5 H5 0.9500
C1A H12A 0.9900
C1A H11A 0.9900
C5' N1' 1.342(4)
C5' H5' 0.9500
N1' N2' 1.334(3)
N1' C2A 1.440(4)
C2A C7A 1.373(5)
C2A C3A 1.385(5)
C3A C4A 1.373(5)
C3A H3A 0.9500
C4A C5A 1.366(6)
C4A H4A 0.9500
C5A C6A 1.381(6)
C5A H5A 0.9500
C6A C7A 1.389(5)
C6A H6A 0.9500
C7A H7A 0.9500
B1C C21C 1.631(4)
B1C C11C 1.638(4)
B1C C31C 1.639(4)
B1C C41C 1.646(4)
C11C C12C 1.402(4)
C11C C16C 1.403(4)
C12C C13C 1.389(4)
C12C H12C 0.9500
C13C C14C 1.374(4)
C13C C17C 1.494(4)
C14C C15C 1.394(4)
C14C H14C 0.9500
C15C C16C 1.380(4)
C15C C18C 1.493(4)
C16C H16C 0.9500
C17C F2A 1.256(12)
C17C F1A 1.308(13)
C17C F2B 1.309(11)
C17C F1C 1.319(8)
C17C F2C 1.325(7)
C17C F1B 1.330(11)
C17C F3C 1.386(8)
C17C F3B 1.396(11)
C17C F3A 1.424(11)
C18C F4C 1.310(4)
C18C F6C 1.315(4)
C18C F5C 1.320(5)
C21C C26C 1.402(4)
C21C C22C 1.405(4)
C22C C23C 1.385(4)
C22C H22C 0.9500
C23C C24C 1.385(4)
C23C C27C 1.494(4)
C24C C25C 1.380(5)
C24C H24C 0.9500
C25C C26C 1.389(4)
C25C C28C 1.501(4)
C26C H26C 0.9500
C27C F7C 1.304(10)
C27C F8C 1.304(10)
C27C F7B 1.320(6)
C27C F8B 1.323(6)
C27C F9B 1.326(6)
C27C F9C 1.330(10)
C28C F10B 1.263(9)
C28C F11A 1.284(11)
C28C F12C 1.296(8)
C28C F12A 1.348(10)
C28C F11B 1.352(13)
C28C F11C 1.358(9)
C28C F10A 1.375(11)
C28C F10C 1.376(8)
C28C F12B 1.470(10)
F10A F10B 1.161(17)
F10A F11B 1.58(2)
F11A F11C 0.553(11)
F11A F11B 0.89(2)
F11A F12B 1.336(16)
F11A F12C 1.744(12)
F12A F12C 0.661(13)
F12A F10B 1.119(16)
F12A F12B 1.396(16)
C31C C36C 1.397(4)
C31C C32C 1.411(4)
C32C C33C 1.384(4)
C32C H32C 0.9500
C33C C34C 1.382(4)
C33C C37C 1.497(4)
C34C C35C 1.385(4)
C34C H34C 0.9500
C35C C36C 1.392(4)
C35C C38C 1.500(4)
C36C H36C 0.9500
C37C F14B 1.231(10)
C37C F13C 1.283(4)
C37C F13B 1.315(11)
C37C F15C 1.328(4)
C37C F14C 1.360(4)
C37C F15B 1.392(10)
C38C F17B 1.205(10)
C38C F16C 1.306(4)
C38C F17C 1.336(4)
C38C F18B 1.346(11)
C38C F16B 1.353(11)
C38C F18C 1.360(4)
C41C C46C 1.391(4)
C41C C42C 1.404(4)
C42C C43C 1.381(4)
C42C H42C 0.9500
C43C C44C 1.394(4)
C43C C47C 1.503(4)
C44C C45C 1.381(4)
C44C H44C 0.9500
C45C C46C 1.392(4)
C45C C48C 1.486(4)
C46C H46C 0.9500
C47C F19C 1.287(8)
C47C F21A 1.288(12)
C47C F19B 1.316(13)
C47C F20C 1.333(8)
C47C F21B 1.344(12)
C47C F20A 1.346(11)
C47C F20B 1.348(12)
C47C F19A 1.359(11)
C47C F21C 1.371(7)
C48C F23C 1.326(4)
C48C F24C 1.336(4)
C48C F22C 1.346(3)
C1D Cl1D 1.649(9)
C1D Cl2D 1.778(10)
C1D H1D1 0.9900
C1D H1D2 0.9900
